data_4502041
loop_
_publ_author_name
'Lipstman, Sophia'
'Goldberg, Israel'

_publ_section_title
;
 Versatile Molecular Recognition Features of Tetra(3-pyridyl)porphyrin in
 Crystal Engineering
;
_journal_issue 10
_journal_name_full 'Crystal Growth &amp; Design'
_journal_page_first 4596
_journal_paper_doi 10.1021/cg1008973
_journal_volume 10
_journal_year 2010
_chemical_formula_moiety 'C40 H24 Cu N8'
_chemical_formula_sum 'C40 H24 Cu N8'
_chemical_formula_weight 680.21
_chemical_name_systematic
; 
 ? 
;
_space_group_IT_number 14
_symmetry_cell_setting monoclinic
_symmetry_space_group_name_Hall '-P 2yn'
_symmetry_space_group_name_H-M 'P 1 21/n 1'
_atom_sites_solution_hydrogens geom
_atom_sites_solution_primary direct
_atom_sites_solution_secondary difmap
_audit_creation_method SHELXL-97
_cell_angle_alpha 90.00
_cell_angle_beta 108.6867(11)
_cell_angle_gamma 90.00
_cell_formula_units_Z 4
_cell_length_a 13.0346(2)
_cell_length_b 16.5760(3)
_cell_length_c 14.3933(2)
_cell_measurement_reflns_used 6448
_cell_measurement_temperature 110(2)
_cell_measurement_theta_max 27.87
_cell_measurement_theta_min 2.21
_cell_volume 2945.90(8)
_computing_cell_refinement Denzo
_computing_data_collection 'Collect, Nonius B.V.'
_computing_data_reduction 'Denzo $ Scalepack'
_computing_structure_refinement 'SHELXL-97 (Sheldrick, 1997)'
_computing_structure_solution SIR-97
_diffrn_ambient_temperature 110(2)
_diffrn_detector_area_resol_mean 12.8
_diffrn_measured_fraction_theta_full 0.986
_diffrn_measured_fraction_theta_max 0.986
_diffrn_measurement_device_type 'Nonius KappaCCD'
_diffrn_measurement_method '1 deg. \f and \w scans'
_diffrn_radiation_monochromator graphite
_diffrn_radiation_source 'fine-focus sealed tube'
_diffrn_radiation_type MoK\a
_diffrn_radiation_wavelength 0.71073
_diffrn_reflns_av_R_equivalents 0.0740
_diffrn_reflns_av_sigmaI/netI 0.0889
_diffrn_reflns_limit_h_max 17
_diffrn_reflns_limit_h_min 0
_diffrn_reflns_limit_k_max 21
_diffrn_reflns_limit_k_min 0
_diffrn_reflns_limit_l_max 17
_diffrn_reflns_limit_l_min -18
_diffrn_reflns_number 22098
_diffrn_reflns_theta_full 27.87
_diffrn_reflns_theta_max 27.87
_diffrn_reflns_theta_min 2.21
_diffrn_standards_number 0
_exptl_absorpt_coefficient_mu 0.789
_exptl_absorpt_correction_T_max 0.9616
_exptl_absorpt_correction_T_min 0.8908
_exptl_absorpt_correction_type multi-scan
_exptl_absorpt_process_details 'Blessing, 1995'
_exptl_crystal_colour red
_exptl_crystal_density_diffrn 1.534
_exptl_crystal_density_method 'not measured'
_exptl_crystal_description prism
_exptl_crystal_F_000 1396
_exptl_crystal_size_max 0.15
_exptl_crystal_size_mid 0.15
_exptl_crystal_size_min 0.05
_refine_diff_density_max 0.678
_refine_diff_density_min -0.568
_refine_diff_density_rms 0.087
_refine_ls_extinction_method none
_refine_ls_goodness_of_fit_ref 1.003
_refine_ls_hydrogen_treatment constr
_refine_ls_matrix_type full
_refine_ls_number_parameters 442
_refine_ls_number_reflns 6926
_refine_ls_number_restraints 0
_refine_ls_restrained_S_all 1.003
_refine_ls_R_factor_all 0.0968
_refine_ls_R_factor_gt 0.0512
_refine_ls_shift/su_max 0.001
_refine_ls_shift/su_mean 0.000
_refine_ls_structure_factor_coef Fsqd
_refine_ls_weighting_details 'calc w=1/[\s^2^(Fo^2^)+(0.0601P)^2^+0.0000P] where P=(Fo^2^+2Fc^2^)/3'
_refine_ls_weighting_scheme calc
_refine_ls_wR_factor_gt 0.1065
_refine_ls_wR_factor_ref 0.1226
_reflns_number_gt 4550
_reflns_number_total 6926
_reflns_threshold_expression >2sigma(I)
_cod_data_source_file cg1008973_si_001.cif
_cod_data_source_block 3
_cod_original_sg_symbol_H-M 'P 21/n'
_cod_database_code 4502041

loop_
_symmetry_equiv_pos_as_xyz
'x, y, z'
'-x+1/2, y+1/2, -z+1/2'
'-x, -y, -z'
'x-1/2, -y-1/2, z-1/2'

loop_
_atom_site_label
_atom_site_type_symbol
_atom_site_fract_x
_atom_site_fract_y
_atom_site_fract_z
_atom_site_U_iso_or_equiv
_atom_site_adp_type
_atom_site_occupancy
_atom_site_symmetry_multiplicity
_atom_site_calc_flag
_atom_site_refinement_flags
Cu Cu 0.46017(3) 0.14892(2) 0.91284(2) 0.01650(11) Uani 1 1 d .
C1 C 0.2674(2) 0.25021(16) 0.91902(19) 0.0184(6) Uani 1 1 d .
C2 C 0.1507(2) 0.24965(18) 0.88693(19) 0.0207(6) Uani 1 1 d .
H2 H 0.1049 0.2927 0.8924 0.025 Uiso 1 1 calc R
C3 C 0.1187(2) 0.17579(17) 0.84732(19) 0.0202(6) Uani 1 1 d .
H3 H 0.0462 0.1578 0.8185 0.024 Uiso 1 1 calc R
C4 C 0.2149(2) 0.13002(17) 0.85714(18) 0.0180(6) Uani 1 1 d .
C5 C 0.2164(2) 0.04789(17) 0.83536(18) 0.0176(6) Uani 1 1 d .
C6 C 0.3112(2) 0.00421(17) 0.84434(19) 0.0173(6) Uani 1 1 d .
C7 C 0.3146(2) -0.08162(16) 0.82849(19) 0.0186(6) Uani 1 1 d .
H7 H 0.2558 -0.1183 0.8163 0.022 Uiso 1 1 calc R
C8 C 0.4178(2) -0.09964(16) 0.83439(18) 0.0177(6) Uani 1 1 d .
H8 H 0.4452 -0.1514 0.8266 0.021 Uiso 1 1 calc R
C9 C 0.4784(2) -0.02506(16) 0.85478(18) 0.0168(6) Uani 1 1 d .
C10 C 0.5876(2) -0.01799(16) 0.86214(18) 0.0174(6) Uani 1 1 d .
C11 C 0.6511(2) 0.05018(16) 0.89858(18) 0.0170(6) Uani 1 1 d .
C12 C 0.7654(2) 0.05598(17) 0.91385(19) 0.0204(6) Uani 1 1 d .
H12 H 0.8084 0.0184 0.8929 0.024 Uiso 1 1 calc R
C13 C 0.7999(2) 0.12525(17) 0.96382(19) 0.0200(6) Uani 1 1 d .
H13 H 0.8723 0.1446 0.9872 0.024 Uiso 1 1 calc R
C14 C 0.7054(2) 0.16406(16) 0.97460(18) 0.0174(6) Uani 1 1 d .
C15 C 0.7080(2) 0.23676(16) 1.02658(18) 0.0173(6) Uani 1 1 d .
C16 C 0.6152(2) 0.27684(16) 1.03035(19) 0.0182(6) Uani 1 1 d .
C17 C 0.6163(2) 0.35485(16) 1.07575(19) 0.0196(6) Uani 1 1 d .
H17 H 0.6786 0.3851 1.1107 0.023 Uiso 1 1 calc R
C18 C 0.5122(2) 0.37651(17) 1.0591(2) 0.0209(6) Uani 1 1 d .
H18 H 0.4874 0.4252 1.0796 0.025 Uiso 1 1 calc R
C19 C 0.4454(2) 0.31192(17) 1.00440(19) 0.0187(6) Uani 1 1 d .
C20 C 0.3320(2) 0.31310(17) 0.97163(18) 0.0176(6) Uani 1 1 d .
N21 N 0.30567(19) 0.17729(13) 0.89763(15) 0.0170(5) Uani 1 1 d .
N22 N 0.41307(19) 0.03706(14) 0.86486(16) 0.0180(5) Uani 1 1 d .
N23 N 0.61467(19) 0.11888(13) 0.93311(15) 0.0163(5) Uani 1 1 d .
N24 N 0.50958(18) 0.25155(13) 0.98740(15) 0.0173(5) Uani 1 1 d .
C25 C 0.1120(2) 0.00202(16) 0.80317(19) 0.0178(6) Uani 1 1 d .
C26 C 0.0448(2) -0.00189(17) 0.8619(2) 0.0214(6) Uani 1 1 d .
H26 H 0.0656 0.0282 0.9212 0.026 Uiso 1 1 calc R
N27 N -0.0466(2) -0.04505(15) 0.84027(17) 0.0250(6) Uani 1 1 d .
C28 C -0.0744(3) -0.08686(18) 0.7562(2) 0.0269(7) Uani 1 1 d .
H28 H -0.1391 -0.1179 0.7392 0.032 Uiso 1 1 calc R
C29 C -0.0139(3) -0.08715(18) 0.6928(2) 0.0262(7) Uani 1 1 d .
H29 H -0.0367 -0.1180 0.6342 0.031 Uiso 1 1 calc R
C30 C 0.0800(2) -0.04206(16) 0.7159(2) 0.0211(6) Uani 1 1 d .
H30 H 0.1222 -0.0410 0.6730 0.025 Uiso 1 1 calc R
C31 C 0.6364(2) -0.08941(17) 0.82824(19) 0.0189(6) Uani 1 1 d .
C32 C 0.5902(2) -0.11641(17) 0.7328(2) 0.0215(6) Uani 1 1 d .
H32 H 0.5315 -0.0862 0.6911 0.026 Uiso 1 1 calc R
N33 N 0.6221(2) -0.18200(15) 0.69504(17) 0.0254(6) Uani 1 1 d .
C34 C 0.7054(3) -0.22291(18) 0.7551(2) 0.0263(7) Uani 1 1 d .
H34 H 0.7292 -0.2701 0.7307 0.032 Uiso 1 1 calc R
C35 C 0.7589(3) -0.20024(17) 0.8510(2) 0.0238(7) Uani 1 1 d .
H35 H 0.8185 -0.2308 0.8907 0.029 Uiso 1 1 calc R
C36 C 0.7241(2) -0.13237(17) 0.8879(2) 0.0205(6) Uani 1 1 d .
H36 H 0.7598 -0.1153 0.9533 0.025 Uiso 1 1 calc R
C37 C 0.8157(2) 0.27087(16) 1.08378(19) 0.0178(6) Uani 1 1 d .
C38 C 0.8439(2) 0.27839(16) 1.18523(19) 0.0176(6) Uani 1 1 d .
H38 H 0.7923 0.2618 1.2153 0.021 Uiso 1 1 calc R
N39 N 0.93883(19) 0.30739(14) 1.24355(16) 0.0193(5) Uani 1 1 d .
C40 C 1.0111(2) 0.32970(17) 1.2000(2) 0.0216(6) Uani 1 1 d .
H40 H 1.0791 0.3499 1.2398 0.026 Uiso 1 1 calc R
C41 C 0.9914(2) 0.32477(17) 1.0995(2) 0.0219(6) Uani 1 1 d .
H41 H 1.0448 0.3414 1.0715 0.026 Uiso 1 1 calc R
C42 C 0.8925(2) 0.29524(16) 1.0408(2) 0.0193(6) Uani 1 1 d .
H42 H 0.8771 0.2916 0.9718 0.023 Uiso 1 1 calc R
C43 C 0.2762(2) 0.38340(17) 0.9992(2) 0.0192(6) Uani 1 1 d .
C44 C 0.2067(3) 0.43263(17) 0.9288(2) 0.0242(7) Uani 1 1 d .
H44 H 0.1985 0.4228 0.8618 0.029 Uiso 1 1 calc R
N45 N 0.1496(2) 0.49410(17) 0.9508(2) 0.0366(7) Uani 1 1 d .
C46 C 0.1633(3) 0.50671(19) 1.0472(2) 0.0304(8) Uani 1 1 d .
H46 H 0.1234 0.5491 1.0640 0.037 Uiso 1 1 calc R
C47 C 0.2307(2) 0.46219(17) 1.1211(2) 0.0212(6) Uani 1 1 d .
H47 H 0.2382 0.4735 1.1877 0.025 Uiso 1 1 calc R
C48 C 0.2875(3) 0.40080(17) 1.0970(2) 0.0238(7) Uani 1 1 d .
H48 H 0.3354 0.3693 1.1476 0.029 Uiso 1 1 calc R

loop_
_atom_site_aniso_label
_atom_site_aniso_U_11
_atom_site_aniso_U_22
_atom_site_aniso_U_33
_atom_site_aniso_U_23
_atom_site_aniso_U_13
_atom_site_aniso_U_12
Cu 0.01457(19) 0.01588(18) 0.01812(18) -0.00167(13) 0.00393(13) 0.00028(14)
C1 0.0209(16) 0.0171(14) 0.0180(13) 0.0020(11) 0.0075(11) 0.0013(12)
C2 0.0146(15) 0.0230(15) 0.0233(15) 0.0001(12) 0.0045(11) 0.0032(12)
C3 0.0144(15) 0.0225(15) 0.0223(14) -0.0021(12) 0.0037(11) 0.0013(12)
C4 0.0168(15) 0.0251(15) 0.0128(12) 0.0002(11) 0.0058(11) -0.0022(12)
C5 0.0162(15) 0.0207(14) 0.0143(13) -0.0012(11) 0.0028(11) -0.0009(12)
C6 0.0161(15) 0.0196(14) 0.0162(13) -0.0004(11) 0.0050(11) -0.0004(12)
C7 0.0213(16) 0.0179(14) 0.0171(13) 0.0011(11) 0.0068(12) -0.0024(12)
C8 0.0182(16) 0.0158(14) 0.0185(14) 0.0010(11) 0.0049(11) -0.0005(11)
C9 0.0167(15) 0.0188(14) 0.0148(13) -0.0001(11) 0.0051(11) 0.0024(11)
C10 0.0212(16) 0.0167(14) 0.0135(13) 0.0013(11) 0.0046(11) 0.0026(12)
C11 0.0168(15) 0.0183(14) 0.0153(13) 0.0006(11) 0.0043(11) 0.0021(12)
C12 0.0218(17) 0.0207(15) 0.0201(14) 0.0016(12) 0.0089(12) 0.0009(12)
C13 0.0136(15) 0.0222(15) 0.0241(15) 0.0036(12) 0.0058(11) -0.0006(12)
C14 0.0163(15) 0.0198(15) 0.0145(13) 0.0038(11) 0.0025(11) 0.0008(11)
C15 0.0172(15) 0.0171(14) 0.0154(13) 0.0034(11) 0.0023(11) 0.0028(11)
C16 0.0209(16) 0.0165(14) 0.0161(13) -0.0003(11) 0.0042(11) -0.0005(12)
C17 0.0207(16) 0.0152(14) 0.0204(14) -0.0024(11) 0.0033(11) -0.0016(12)
C18 0.0208(16) 0.0173(14) 0.0233(14) -0.0034(12) 0.0051(12) 0.0007(12)
C19 0.0211(16) 0.0185(14) 0.0173(13) -0.0012(11) 0.0074(11) 0.0005(12)
C20 0.0177(16) 0.0180(14) 0.0159(13) 0.0014(11) 0.0034(11) 0.0018(12)
N21 0.0156(13) 0.0169(12) 0.0179(11) -0.0025(9) 0.0044(9) -0.0006(10)
N22 0.0166(13) 0.0185(12) 0.0186(12) -0.0015(9) 0.0053(10) 0.0004(10)
N23 0.0171(13) 0.0158(11) 0.0146(11) -0.0012(9) 0.0029(9) -0.0002(10)
N24 0.0144(13) 0.0181(12) 0.0178(11) -0.0006(9) 0.0030(9) 0.0001(10)
C25 0.0171(16) 0.0146(14) 0.0214(14) 0.0010(11) 0.0057(11) 0.0005(11)
C26 0.0190(16) 0.0212(15) 0.0227(15) -0.0042(12) 0.0049(12) 0.0030(12)
N27 0.0205(14) 0.0251(14) 0.0308(14) 0.0013(11) 0.0100(11) -0.0007(11)
C28 0.0219(18) 0.0247(16) 0.0322(17) -0.0014(13) 0.0059(13) -0.0070(13)
C29 0.0282(19) 0.0238(16) 0.0246(16) -0.0034(12) 0.0058(13) -0.0039(13)
C30 0.0236(17) 0.0174(14) 0.0228(15) -0.0007(12) 0.0079(12) -0.0006(12)
C31 0.0207(16) 0.0157(14) 0.0227(15) -0.0017(11) 0.0102(12) -0.0039(12)
C32 0.0226(17) 0.0226(15) 0.0209(14) -0.0020(12) 0.0092(12) 0.0016(13)
N33 0.0252(15) 0.0261(14) 0.0270(13) -0.0055(11) 0.0114(11) -0.0044(11)
C34 0.0328(19) 0.0166(15) 0.0352(17) -0.0035(13) 0.0190(15) -0.0003(13)
C35 0.0232(17) 0.0214(15) 0.0292(16) 0.0041(13) 0.0118(13) 0.0050(13)
C36 0.0207(16) 0.0207(15) 0.0207(14) 0.0004(11) 0.0076(12) -0.0011(12)
C37 0.0185(16) 0.0137(13) 0.0204(14) -0.0025(11) 0.0053(11) 0.0016(11)
C38 0.0155(15) 0.0171(14) 0.0188(14) -0.0020(11) 0.0036(11) 0.0001(12)
N39 0.0178(13) 0.0174(12) 0.0209(12) -0.0003(10) 0.0036(10) 0.0005(10)
C40 0.0153(15) 0.0209(15) 0.0253(15) -0.0015(12) 0.0020(12) -0.0006(12)
C41 0.0213(17) 0.0191(15) 0.0272(15) -0.0003(12) 0.0106(12) -0.0001(12)
C42 0.0212(16) 0.0166(14) 0.0194(14) -0.0003(11) 0.0056(11) 0.0009(12)
C43 0.0173(16) 0.0161(14) 0.0246(14) -0.0026(12) 0.0073(12) -0.0018(12)
C44 0.0245(17) 0.0191(15) 0.0268(15) -0.0017(12) 0.0054(13) 0.0033(13)
N45 0.0371(18) 0.0324(16) 0.0383(16) -0.0034(13) 0.0094(13) 0.0100(13)
C46 0.035(2) 0.0229(16) 0.0358(18) -0.0094(14) 0.0152(15) 0.0054(14)
C47 0.0229(17) 0.0226(15) 0.0193(14) -0.0072(12) 0.0084(12) -0.0029(13)
C48 0.0248(18) 0.0199(15) 0.0258(15) -0.0003(12) 0.0068(13) -0.0015(13)

loop_
_atom_type_symbol
_atom_type_description
_atom_type_scat_dispersion_real
_atom_type_scat_dispersion_imag
_atom_type_scat_source
C C 0.0033 0.0016 'International Tables Vol C Tables 4.2.6.8 and 6.1.1.4'
H H 0.0000 0.0000 'International Tables Vol C Tables 4.2.6.8 and 6.1.1.4'
N N 0.0061 0.0033 'International Tables Vol C Tables 4.2.6.8 and 6.1.1.4'
Cu Cu 0.3201 1.2651 'International Tables Vol C Tables 4.2.6.8 and 6.1.1.4'

loop_
_geom_angle_atom_site_label_1
_geom_angle_atom_site_label_2
_geom_angle_atom_site_label_3
_geom_angle
_geom_angle_site_symmetry_3
N23 Cu N24 89.85(9) .
N23 Cu N22 90.16(9) .
N24 Cu N22 168.43(9) .
N23 Cu N21 177.79(9) .
N24 Cu N21 89.92(9) .
N22 Cu N21 89.61(9) .
N23 Cu N39 90.39(8) 4_565
N24 Cu N39 101.22(8) 4_565
N22 Cu N39 90.35(8) 4_565
N21 Cu N39 91.81(8) 4_565
N21 C1 C20 125.1(3) .
N21 C1 C2 110.1(2) .
C20 C1 C2 124.6(3) .
C3 C2 C1 106.9(3) .
C3 C2 H2 126.5 .
C1 C2 H2 126.5 .
C2 C3 C4 107.1(3) .
C2 C3 H3 126.4 .
C4 C3 H3 126.4 .
N21 C4 C5 125.1(3) .
N21 C4 C3 110.2(2) .
C5 C4 C3 124.6(3) .
C4 C5 C6 123.9(3) .
C4 C5 C25 119.1(3) .
C6 C5 C25 116.9(2) .
N22 C6 C5 125.2(3) .
N22 C6 C7 110.3(2) .
C5 C6 C7 124.4(3) .
C8 C7 C6 106.7(3) .
C8 C7 H7 126.6 .
C6 C7 H7 126.6 .
C7 C8 C9 106.9(2) .
C7 C8 H8 126.5 .
C9 C8 H8 126.5 .
N22 C9 C10 125.4(3) .
N22 C9 C8 110.3(2) .
C10 C9 C8 124.3(3) .
C9 C10 C11 124.1(3) .
C9 C10 C31 115.9(2) .
C11 C10 C31 119.9(3) .
N23 C11 C10 124.7(3) .
N23 C11 C12 110.3(2) .
C10 C11 C12 124.8(3) .
C13 C12 C11 106.8(3) .
C13 C12 H12 126.6 .
C11 C12 H12 126.6 .
C12 C13 C14 106.6(3) .
C12 C13 H13 126.7 .
C14 C13 H13 126.7 .
N23 C14 C15 124.7(3) .
N23 C14 C13 111.0(2) .
C15 C14 C13 124.2(3) .
C16 C15 C14 123.6(3) .
C16 C15 C37 118.2(2) .
C14 C15 C37 118.2(2) .
N24 C16 C15 126.1(3) .
N24 C16 C17 109.7(2) .
C15 C16 C17 124.0(3) .
C18 C17 C16 107.1(3) .
C18 C17 H17 126.4 .
C16 C17 H17 126.4 .
C17 C18 C19 107.2(3) .
C17 C18 H18 126.4 .
C19 C18 H18 126.4 .
N24 C19 C20 125.9(2) .
N24 C19 C18 110.0(3) .
C20 C19 C18 124.1(3) .
C1 C20 C19 124.0(3) .
C1 C20 C43 117.7(3) .
C19 C20 C43 118.2(2) .
C1 N21 C4 105.6(2) .
C1 N21 Cu 127.01(19) .
C4 N21 Cu 127.26(19) .
C9 N22 C6 105.6(2) .
C9 N22 Cu 126.75(19) .
C6 N22 Cu 127.41(19) .
C14 N23 C11 105.0(2) .
C14 N23 Cu 128.11(18) .
C11 N23 Cu 126.58(18) .
C19 N24 C16 106.0(2) .
C19 N24 Cu 127.10(19) .
C16 N24 Cu 126.89(19) .
C30 C25 C26 117.0(3) .
C30 C25 C5 121.7(3) .
C26 C25 C5 121.3(2) .
N27 C26 C25 124.5(3) .
N27 C26 H26 117.7 .
C25 C26 H26 117.7 .
C26 N27 C28 116.7(3) .
N27 C28 C29 123.4(3) .
N27 C28 H28 118.3 .
C29 C28 H28 118.3 .
C30 C29 C28 119.2(3) .
C30 C29 H29 120.4 .
C28 C29 H29 120.4 .
C29 C30 C25 119.1(3) .
C29 C30 H30 120.4 .
C25 C30 H30 120.4 .
C32 C31 C36 117.3(3) .
C32 C31 C10 118.9(3) .
C36 C31 C10 123.8(2) .
N33 C32 C31 124.9(3) .
N33 C32 H32 117.6 .
C31 C32 H32 117.6 .
C34 N33 C32 116.3(2) .
N33 C34 C35 123.6(3) .
N33 C34 H34 118.2 .
C35 C34 H34 118.2 .
C36 C35 C34 118.8(3) .
C36 C35 H35 120.6 .
C34 C35 H35 120.6 .
C35 C36 C31 119.1(3) .
C35 C36 H36 120.4 .
C31 C36 H36 120.4 .
C38 C37 C42 117.0(3) .
C38 C37 C15 119.8(2) .
C42 C37 C15 123.2(2) .
N39 C38 C37 124.6(3) .
N39 C38 H38 117.7 .
C37 C38 H38 117.7 .
C40 N39 C38 116.8(2) .
C40 N39 Cu 120.44(18) 4_666
C38 N39 Cu 120.78(19) 4_666
N39 C40 C41 123.3(3) .
N39 C40 H40 118.4 .
C41 C40 H40 118.4 .
C42 C41 C40 118.8(3) .
C42 C41 H41 120.6 .
C40 C41 H41 120.6 .
C41 C42 C37 119.5(3) .
C41 C42 H42 120.3 .
C37 C42 H42 120.3 .
C44 C43 C48 116.6(3) .
C44 C43 C20 121.7(2) .
C48 C43 C20 121.7(2) .
N45 C44 C43 123.3(3) .
N45 C44 H44 118.3 .
C43 C44 H44 118.3 .
C46 N45 C44 116.9(3) .
N45 C46 C47 123.8(3) .
N45 C46 H46 118.1 .
C47 C46 H46 118.1 .
C46 C47 C48 118.1(3) .
C46 C47 H47 120.9 .
C48 C47 H47 120.9 .
C47 C48 C43 121.3(3) .
C47 C48 H48 119.4 .
C43 C48 H48 119.4 .

loop_
_geom_bond_atom_site_label_1
_geom_bond_atom_site_label_2
_geom_bond_distance
_geom_bond_site_symmetry_2
Cu N23 2.003(2) .
Cu N24 2.004(2) .
Cu N22 2.005(2) .
Cu N21 2.010(2) .
Cu N39 2.471(2) 4_565
C1 N21 1.380(3) .
C1 C20 1.400(4) .
C1 C2 1.441(4) .
C2 C3 1.359(4) .
C2 H2 0.9500 .
C3 C4 1.433(4) .
C3 H3 0.9500 .
C4 N21 1.383(4) .
C4 C5 1.399(4) .
C5 C6 1.402(4) .
C5 C25 1.497(4) .
C6 N22 1.377(4) .
C6 C7 1.444(4) .
C7 C8 1.353(4) .
C7 H7 0.9500 .
C8 C9 1.445(4) .
C8 H8 0.9500 .
C9 N22 1.373(3) .
C9 C10 1.399(4) .
C10 C11 1.399(4) .
C10 C31 1.498(4) .
C11 N23 1.386(3) .
C11 C12 1.438(4) .
C12 C13 1.353(4) .
C12 H12 0.9500 .
C13 C14 1.441(4) .
C13 H13 0.9500 .
C14 N23 1.365(4) .
C14 C15 1.413(4) .
C15 C16 1.396(4) .
C15 C37 1.493(4) .
C16 N24 1.381(4) .
C16 C17 1.447(4) .
C17 C18 1.349(4) .
C17 H17 0.9500 .
C18 C19 1.444(4) .
C18 H18 0.9500 .
C19 N24 1.376(3) .
C19 C20 1.400(4) .
C20 C43 1.493(4) .
C25 C30 1.396(4) .
C25 C26 1.400(4) .
C26 N27 1.338(4) .
C26 H26 0.9500 .
N27 C28 1.339(4) .
C28 C29 1.384(4) .
C28 H28 0.9500 .
C29 C30 1.380(4) .
C29 H29 0.9500 .
C30 H30 0.9500 .
C31 C32 1.385(4) .
C31 C36 1.386(4) .
C32 N33 1.340(4) .
C32 H32 0.9500 .
N33 C34 1.336(4) .
C34 C35 1.383(4) .
C34 H34 0.9500 .
C35 C36 1.381(4) .
C35 H35 0.9500 .
C36 H36 0.9500 .
C37 C38 1.393(4) .
C37 C42 1.394(4) .
C38 N39 1.342(3) .
C38 H38 0.9500 .
N39 C40 1.340(4) .
N39 Cu 2.471(2) 4_666
C40 C41 1.388(4) .
C40 H40 0.9500 .
C41 C42 1.384(4) .
C41 H41 0.9500 .
C42 H42 0.9500 .
C43 C44 1.388(4) .
C43 C48 1.398(4) .
C44 N45 1.358(4) .
C44 H44 0.9500 .
N45 C46 1.357(4) .
C46 C47 1.360(4) .
C46 H46 0.9500 .
C47 C48 1.367(4) .
C47 H47 0.9500 .
C48 H48 0.9500 .

loop_
_geom_hbond_atom_site_label_D
_geom_hbond_atom_site_label_H
_geom_hbond_atom_site_label_A
_geom_hbond_distance_DH
_geom_hbond_distance_HA
_geom_hbond_distance_DA
_geom_hbond_angle_DHA
_geom_hbond_site_symmetry_A
C12 H12 N27 0.95 2.48 3.405(4) 164 1_655
C42 H42 N33 0.95 2.44 3.360(4) 162 2_656
